data_2011518
loop_
_publ_author_name
'Levason, William'
'Newman, Elizabeth H.'
'Webster, Michael'

_publ_section_title
;
 (Ethanol-<i>O</i>)tris(nitrato-<i>O</i>,<i>O</i>')bis(triphenylphosphine
 oxide-<i>O</i>)cerium(III)
;
_journal_issue 11
_journal_name_full 'Acta Crystallographica Section C'
_journal_page_first 1308
_journal_page_last 1309
_journal_paper_doi 10.1107/S0108270100010842
_journal_volume 56
_journal_year 2000
_chemical_formula_iupac '[Ce(NO3 )3 (C2 H6 O) (C18 H15 OP)2 ]'
_chemical_formula_moiety 'C38 H36 Ce N3 O12 P2'
_chemical_formula_sum 'C38 H36 Ce N3 O12 P2'
_chemical_formula_weight 928.76
_chemical_name_systematic
;
 Tris(nitrato-O,O')bis(triphenylphosphineoxide-O)(ethanol-O)-cerium(III)
;
_space_group_IT_number 14
_symmetry_cell_setting monoclinic
_symmetry_space_group_name_Hall '-P 2yn'
_symmetry_space_group_name_H-M 'P 1 21/n 1'
_audit_creation_method SHELXL-97
_cell_angle_alpha 90.00
_cell_angle_beta 105.667(7)
_cell_angle_gamma 90.00
_cell_formula_units_Z 4
_cell_length_a 17.202(2)
_cell_length_b 10.9235(18)
_cell_length_c 22.3209(16)
_cell_measurement_reflns_used 25
_cell_measurement_temperature 298(2)
_cell_measurement_theta_max 15.6
_cell_measurement_theta_min 11.8
_cell_volume 4038.4(9)
_computing_cell_refinement 'MSC/AFC7S Diffractometer Control Software'
_computing_data_collection
;
MSC/AFC7S Diffractometer Control Software (Molecular
Structure Corporation, 1988)
;
_computing_data_reduction 'TEXSAN (Molecular Structure Corporation, 1997)'
_computing_molecular_graphics 'ORTEPII (Johnson, 1976)'
_computing_structure_refinement 'SHELXL97 (Sheldrick, 1997)'
_computing_structure_solution 'SHELXS86 (Sheldrick, 1990)'
_diffrn_ambient_temperature 298(2)
_diffrn_measured_fraction_theta_full .945
_diffrn_measured_fraction_theta_max .945
_diffrn_measurement_device_type 'Rigaku AFC7S diffractometer'
_diffrn_measurement_method \w/2\q
_diffrn_radiation_monochromator graphite
_diffrn_radiation_source 'fine-focus sealed tube'
_diffrn_radiation_type MoK\a
_diffrn_radiation_wavelength .71073
_diffrn_reflns_av_R_equivalents .0575
_diffrn_reflns_av_sigmaI/netI .0463
_diffrn_reflns_limit_h_max 20
_diffrn_reflns_limit_h_min 0
_diffrn_reflns_limit_k_max 12
_diffrn_reflns_limit_k_min 0
_diffrn_reflns_limit_l_max 25
_diffrn_reflns_limit_l_min -26
_diffrn_reflns_number 7353
_diffrn_reflns_theta_full 25.00
_diffrn_reflns_theta_max 25.00
_diffrn_reflns_theta_min 2.09
_diffrn_standards_decay_% 0
_diffrn_standards_interval_count 150
_diffrn_standards_number 3
_exptl_absorpt_coefficient_mu 1.271
_exptl_absorpt_correction_T_max .826
_exptl_absorpt_correction_T_min .587
_exptl_absorpt_correction_type empirical
_exptl_absorpt_process_details 'psi-scan. (North et al., 1968)'
_exptl_crystal_colour colourless
_exptl_crystal_density_diffrn 1.528
_exptl_crystal_density_method 'not measured'
_exptl_crystal_description plate
_exptl_crystal_F_000 1876
_exptl_crystal_size_max .50
_exptl_crystal_size_mid .40
_exptl_crystal_size_min .15
_refine_diff_density_max .440
_refine_diff_density_min -.846
_refine_ls_extinction_method none
_refine_ls_goodness_of_fit_ref 1.031
_refine_ls_hydrogen_treatment refU
_refine_ls_matrix_type full
_refine_ls_number_parameters 504
_refine_ls_number_reflns 7102
_refine_ls_number_restraints 4
_refine_ls_restrained_S_all 1.031
_refine_ls_R_factor_all .0541
_refine_ls_R_factor_gt .0313
_refine_ls_shift/su_max .006
_refine_ls_shift/su_mean .000
_refine_ls_structure_factor_coef Fsqd
_refine_ls_weighting_details 'w = 1/[\s^2^(Fo^2^)+(0.0500P)^2^] where P=(Fo^2^+2Fc^2^)/3'
_refine_ls_weighting_scheme calc
_refine_ls_wR_factor_ref .0914
_reflns_number_gt 5317
_reflns_number_total 7102
_reflns_threshold_expression I>2\s(I)
_cod_data_source_file gs1104.cif
_cod_data_source_block I
_cod_original_sg_symbol_H-M 'P 21/n'
_cod_database_code 2011518
_cod_database_fobs_code 2011518

loop_
_symmetry_equiv_pos_as_xyz
'x, y, z'
'-x+1/2, y+1/2, -z+1/2'
'-x, -y, -z'
'x-1/2, -y-1/2, z-1/2'

loop_
_atom_site_label
_atom_site_fract_x
_atom_site_fract_y
_atom_site_fract_z
_atom_site_U_iso_or_equiv
_atom_site_adp_type
_atom_site_calc_flag
_atom_site_refinement_flags
_atom_site_occupancy
_atom_site_disorder_assembly
_atom_site_disorder_group
_atom_site_type_symbol
Ce1 .935986(11) .845034(17) .122261(9) .03401(8) Uani d . 1 . . Ce
P1 .98415(6) 1.09819(9) .24675(4) .0402(2) Uani d . 1 . . P
P2 .74181(6) 1.01207(9) .03350(4) .0403(2) Uani d . 1 . . P
O1 .96965(16) .9874(2) .20534(12) .0494(7) Uani d . 1 . . O
O2 .82402(15) .9676(2) .06868(12) .0486(6) Uani d . 1 . . O
O3 1.1312(2) 1.0384(3) .08543(18) .0833(11) Uani d . 1 . . O
O4 1.08556(17) .8855(3) .12796(15) .0591(8) Uani d . 1 . . O
O5 1.00307(17) 1.0194(3) .07483(13) .0557(7) Uani d . 1 . . O
O6 .7300(2) .6832(4) .15403(18) .0848(11) Uani d . 1 . . O
O7 .81930(18) .6931(3) .10229(14) .0564(7) Uani d . 1 . . O
O8 .83481(19) .8009(3) .18607(14) .0644(8) Uani d . 1 . . O
O9 1.0696(2) .5352(3) .20339(17) .0829(11) Uani d . 1 . . O
O10 1.0130(2) .7093(3) .21247(13) .0712(9) Uani d . 1 . . O
O11 1.0044(2) .6359(3) .12186(14) .0615(8) Uani d . 1 . . O
O12 .9226(2) .7860(3) .01102(13) .0636(8) Uani d D 1 . . O
N1 1.0746(2) .9828(3) .09604(16) .0536(9) Uani d . 1 . . N
N2 .7927(2) .7247(3) .14777(16) .0518(8) Uani d . 1 . . N
N3 1.0298(2) .6236(3) .17991(18) .0539(9) Uani d . 1 . . N
C1 1.0874(2) 1.1462(3) .26268(18) .0442(9) Uani d . 1 . . C
C2 1.1107(3) 1.2674(4) .2757(2) .0556(11) Uani d . 1 . . C
H2 1.0720 1.3271 .2753 .088(3) Uiso calc R 1 . . H
C3 1.1918(3) 1.2991(5) .2893(2) .0680(13) Uani d . 1 . . C
H3 1.2074 1.3800 .2983 .088(3) Uiso calc R 1 . . H
C4 1.2484(3) 1.2125(6) .2895(2) .0810(16) Uani d . 1 . . C
H4 1.3024 1.2350 .2979 .088(3) Uiso calc R 1 . . H
C5 1.2268(3) 1.0907(5) .2774(3) .0789(15) Uani d . 1 . . C
H5 1.2661 1.0316 .2784 .088(3) Uiso calc R 1 . . H
C6 1.1459(3) 1.0582(4) .2637(2) .0608(12) Uani d . 1 . . C
H6 1.1309 .9770 .2552 .088(3) Uiso calc R 1 . . H
C7 .9631(2) 1.0616(4) .31972(16) .0441(9) Uani d . 1 . . C
C8 .9300(3) .9493(4) .3270(2) .0589(11) Uani d . 1 . . C
H8 .9208 .8919 .2950 .088(3) Uiso calc R 1 . . H
C9 .9105(3) .9221(5) .3814(2) .0731(14) Uani d . 1 . . C
H9 .8878 .8466 .3862 .088(3) Uiso calc R 1 . . H
C10 .9245(3) 1.0054(6) .4282(2) .0750(15) Uani d . 1 . . C
H10 .9110 .9868 .4648 .088(3) Uiso calc R 1 . . H
C11 .9583(3) 1.1170(6) .4222(2) .0717(14) Uani d . 1 . . C
H11 .9676 1.1732 .4546 .088(3) Uiso calc R 1 . . H
C12 .9783(3) 1.1458(4) .3680(2) .0599(11) Uani d . 1 . . C
H12 1.0019 1.2209 .3639 .088(3) Uiso calc R 1 . . H
C13 .9208(2) 1.2232(4) .21345(18) .0474(9) Uani d . 1 . . C
C14 .9308(3) 1.2779(5) .1594(2) .0703(13) Uani d . 1 . . C
H14 .9727 1.2525 .1433 .088(3) Uiso calc R 1 . . H
C15 .8796(4) 1.3688(5) .1299(3) .0824(16) Uani d . 1 . . C
H15 .8874 1.4057 .0945 .088(3) Uiso calc R 1 . . H
C16 .8168(3) 1.4052(5) .1527(3) .0776(15) Uani d . 1 . . C
H16 .7816 1.4657 .1321 .088(3) Uiso calc R 1 . . H
C17 .8055(3) 1.3534(5) .2054(3) .0790(16) Uani d . 1 . . C
H17 .7629 1.3788 .2206 .088(3) Uiso calc R 1 . . H
C18 .8576(3) 1.2630(4) .2361(2) .0592(11) Uani d . 1 . . C
H18 .8501 1.2286 .2723 .088(3) Uiso calc R 1 . . H
C19 .6766(2) 1.0275(4) .08375(17) .0459(9) Uani d . 1 . . C
C20 .5950(3) 1.0049(6) .0655(2) .0760(16) Uani d . 1 . . C
H20 .5712 .9753 .0257 .088(3) Uiso calc R 1 . . H
C21 .5480(3) 1.0256(6) .1060(2) .0914(19) Uani d . 1 . . C
H21 .4928 1.0099 .0929 .088(3) Uiso calc R 1 . . H
C22 .5812(3) 1.0685(5) .1644(2) .0769(15) Uani d . 1 . . C
H22 .5490 1.0841 .1910 .088(3) Uiso calc R 1 . . H
C23 .6629(4) 1.0886(5) .1836(2) .0809(15) Uani d . 1 . . C
H23 .6866 1.1159 .2239 .088(3) Uiso calc R 1 . . H
C24 .7106(3) 1.0685(5) .1433(2) .0661(13) Uani d . 1 . . C
H24 .7658 1.0829 .1567 .088(3) Uiso calc R 1 . . H
C25 .6929(2) .9129(4) -.02940(17) .0429(9) Uani d . 1 . . C
C26 .6693(3) .7952(4) -.0162(2) .0611(11) Uani d . 1 . . C
H26 .6784 .7693 .0248 .088(3) Uiso calc R 1 . . H
C27 .6322(3) .7178(5) -.0647(3) .0774(14) Uani d . 1 . . C
H27 .6146 .6409 -.0562 .088(3) Uiso calc R 1 . . H
C28 .6213(3) .7543(5) -.1254(2) .0769(15) Uani d . 1 . . C
H28 .5973 .7012 -.1577 .088(3) Uiso calc R 1 . . H
C29 .6455(3) .8678(5) -.1387(2) .0714(14) Uani d . 1 . . C
H29 .6379 .8919 -.1799 .088(3) Uiso calc R 1 . . H
C30 .6811(3) .9460(4) -.09110(19) .0572(11) Uani d . 1 . . C
H30 .6976 1.0231 -.1005 .088(3) Uiso calc R 1 . . H
C31 .7487(2) 1.1606(3) .00056(18) .0440(9) Uani d . 1 . . C
C32 .6832(3) 1.2368(4) -.0170(2) .0646(12) Uani d . 1 . . C
H32 .6343 1.2139 -.0100 .088(3) Uiso calc R 1 . . H
C33 .6898(3) 1.3478(4) -.0449(3) .0756(15) Uani d . 1 . . C
H33 .6450 1.3991 -.0565 .088(3) Uiso calc R 1 . . H
C34 .7606(4) 1.3833(5) -.0558(2) .0745(14) Uani d . 1 . . C
H34 .7643 1.4581 -.0748 .088(3) Uiso calc R 1 . . H
C35 .8271(3) 1.3066(5) -.0383(3) .0770(15) Uani d . 1 . . C
H35 .8756 1.3297 -.0459 .088(3) Uiso calc R 1 . . H
C36 .8217(3) 1.1958(4) -.0096(2) .0591(11) Uani d . 1 . . C
H36 .8667 1.1452 .0028 .088(3) Uiso calc R 1 . . H
C37A .9266(9) .6708(11) -.0189(6) .102(4) Uiso d PD .50 A 1 C
H37A .9097 .6065 .0048 .088(3) Uiso calc PR .50 A 1 H
H37B .9822 .6549 -.0184 .088(3) Uiso calc PR .50 A 1 H
C38A .8749(8) .6647(12) -.0854(6) .097(4) Uiso d PD .50 A 1 C
H38A .8678 .5808 -.0985 .088(3) Uiso calc PR .50 A 1 H
H38B .9009 .7087 -.1118 .088(3) Uiso calc PR .50 A 1 H
H38C .8232 .7009 -.0881 .088(3) Uiso calc PR .50 A 1 H
C37B .8814(6) .6772(7) -.0212(4) .052(2) Uiso d PD .50 A 2 C
H37C .8253 .6961 -.0413 .088(3) Uiso calc PR .50 A 2 H
H37D .8831 .6116 .0084 .088(3) Uiso calc PR .50 A 2 H
C38B .9236(8) .6383(11) -.0688(6) .083(3) Uiso d PD .50 A 2 C
H38D .8956 .5701 -.0921 .088(3) Uiso calc PR .50 A 2 H
H38E .9781 .6148 -.0483 .088(3) Uiso calc PR .50 A 2 H
H38F .9242 .7052 -.0966 .088(3) Uiso calc PR .50 A 2 H

loop_
_atom_site_aniso_label
_atom_site_aniso_U_11
_atom_site_aniso_U_22
_atom_site_aniso_U_33
_atom_site_aniso_U_12
_atom_site_aniso_U_13
_atom_site_aniso_U_23
Ce1 .03297(12) .03499(12) .03387(12) .00191(9) .00869(8) .00204(9)
P1 .0409(5) .0418(5) .0387(5) -.0030(4) .0124(4) -.0039(4)
P2 .0315(5) .0451(5) .0413(5) .0034(4) .0046(4) .0008(4)
O1 .0530(16) .0490(15) .0467(15) -.0081(13) .0144(13) -.0110(12)
O2 .0348(14) .0511(15) .0532(16) .0042(12) .0004(12) .0014(13)
O3 .064(2) .081(2) .118(3) -.0157(18) .049(2) .016(2)
O4 .0447(16) .0588(18) .078(2) .0067(14) .0233(15) .0107(16)
O5 .0461(17) .0575(17) .0615(18) .0020(14) .0111(14) .0177(14)
O6 .056(2) .105(3) .104(3) -.028(2) .039(2) -.010(2)
O7 .0630(19) .0517(16) .0591(18) -.0137(14) .0243(15) -.0038(14)
O8 .063(2) .082(2) .0524(17) -.0212(17) .0236(15) -.0099(16)
O9 .089(3) .0559(19) .088(2) .0272(19) -.003(2) .0185(18)
O10 .097(3) .066(2) .0470(17) .0309(19) .0129(17) .0098(16)
O11 .074(2) .0517(18) .0547(18) .0156(15) .0102(16) .0005(14)
O12 .095(2) .0515(17) .0433(16) .0010(16) .0159(16) -.0053(14)
N1 .059(2) .052(2) .058(2) -.0063(18) .0296(19) -.0009(17)
N2 .045(2) .055(2) .057(2) -.0013(17) .0177(17) .0090(18)
N3 .049(2) .047(2) .062(2) .0069(16) .0084(18) .0108(17)
C1 .041(2) .051(2) .042(2) -.0053(17) .0118(17) -.0065(17)
C2 .056(3) .049(2) .063(3) -.011(2) .018(2) -.004(2)
C3 .071(3) .060(3) .075(3) -.020(3) .024(3) -.011(3)
C4 .048(3) .111(4) .085(4) -.024(3) .019(3) -.026(3)
C5 .046(3) .093(4) .097(4) .005(3) .018(3) -.029(3)
C6 .048(2) .064(3) .067(3) .006(2) .010(2) -.016(2)
C7 .039(2) .057(2) .0354(19) .0033(17) .0083(16) .0000(17)
C8 .062(3) .060(3) .055(3) -.005(2) .016(2) .004(2)
C9 .072(3) .091(4) .058(3) -.011(3) .020(3) .015(3)
C10 .057(3) .120(5) .048(3) .004(3) .015(2) .020(3)
C11 .062(3) .111(4) .041(2) -.001(3) .012(2) -.011(3)
C12 .058(3) .073(3) .047(2) -.008(2) .013(2) -.004(2)
C13 .049(2) .042(2) .048(2) -.0021(18) .0083(18) -.0034(18)
C14 .075(3) .079(3) .062(3) .017(3) .026(3) .020(3)
C15 .090(4) .082(4) .071(3) .003(3) .014(3) .027(3)
C16 .075(4) .048(3) .095(4) .008(3) -.003(3) .000(3)
C17 .061(3) .069(3) .103(4) .017(3) .015(3) -.005(3)
C18 .051(3) .061(3) .067(3) .009(2) .018(2) -.003(2)
C19 .042(2) .052(2) .041(2) .0069(18) .0062(17) .0013(18)
C20 .039(2) .136(5) .051(3) -.003(3) .009(2) -.018(3)
C21 .048(3) .165(6) .066(3) .004(3) .023(3) -.006(4)
C22 .074(3) .109(4) .057(3) .021(3) .034(3) .005(3)
C23 .090(4) .101(4) .052(3) .009(3) .018(3) -.017(3)
C24 .061(3) .083(3) .050(3) -.001(2) .007(2) -.014(2)
C25 .0312(19) .053(2) .042(2) .0010(17) .0055(16) -.0070(18)
C26 .066(3) .054(2) .058(3) -.003(2) .006(2) .000(2)
C27 .086(4) .054(3) .086(4) -.013(3) .013(3) -.005(3)
C28 .073(3) .087(4) .072(3) -.016(3) .023(3) -.033(3)
C29 .072(3) .097(4) .048(3) -.023(3) .021(2) -.017(3)
C30 .054(3) .073(3) .048(2) -.015(2) .019(2) -.007(2)
C31 .043(2) .043(2) .045(2) .0017(17) .0096(17) -.0044(17)
C32 .062(3) .056(3) .076(3) .010(2) .019(2) .013(2)
C33 .075(4) .055(3) .091(4) .019(3) .014(3) .013(3)
C34 .091(4) .052(3) .077(3) -.004(3) .014(3) .012(2)
C35 .082(4) .066(3) .088(4) -.020(3) .031(3) .010(3)
C36 .049(2) .058(3) .070(3) -.003(2) .015(2) .001(2)

loop_
_atom_type_symbol
_atom_type_description
_atom_type_scat_dispersion_real
_atom_type_scat_dispersion_imag
_atom_type_scat_source
C C .0033 .0016 'International Tables Vol C Tables 4.2.6.8 and 6.1.1.4'
H H .0000 .0000 'International Tables Vol C Tables 4.2.6.8 and 6.1.1.4'
O O .0106 .0060 'International Tables Vol C Tables 4.2.6.8 and 6.1.1.4'
N N .0061 .0033 'International Tables Vol C Tables 4.2.6.8 and 6.1.1.4'
P P .1023 .0942 'International Tables Vol C Tables 4.2.6.8 and 6.1.1.4'
Ce Ce -.2486 2.6331 'International Tables Vol C Tables 4.2.6.8 and 6.1.1.4'

loop_
_geom_angle_atom_site_label_1
_geom_angle_atom_site_label_2
_geom_angle_atom_site_label_3
_geom_angle
_geom_angle_publ_flag
O1 Ce1 O2 91.00(9) y
O1 Ce1 O12 151.50(10) y
O2 Ce1 O12 78.62(10) y
O1 Ce1 O7 125.36(9) ?
O2 Ce1 O7 77.69(10) ?
O12 Ce1 O7 78.63(10) ?
O1 Ce1 O10 78.44(10) ?
O2 Ce1 O10 153.49(10) ?
O12 Ce1 O10 121.16(10) ?
O7 Ce1 O10 88.63(11) ?
O1 Ce1 O11 124.79(10) ?
O2 Ce1 O11 143.67(10) ?
O12 Ce1 O11 71.86(10) ?
O7 Ce1 O11 76.16(10) ?
O10 Ce1 O11 49.35(10) y
O1 Ce1 O8 75.45(9) ?
O2 Ce1 O8 78.91(10) ?
O12 Ce1 O8 127.08(10) ?
O7 Ce1 O8 49.97(9) y
O10 Ce1 O8 74.93(11) ?
O11 Ce1 O8 102.36(11) ?
O1 Ce1 O4 79.59(10) ?
O2 Ce1 O4 126.02(9) ?
O12 Ce1 O4 85.22(10) ?
O7 Ce1 O4 147.99(10) ?
O10 Ce1 O4 76.32(11) ?
O11 Ce1 O4 72.59(10) ?
O8 Ce1 O4 144.99(10) ?
O1 Ce1 O5 78.23(9) ?
O2 Ce1 O5 76.78(9) ?
O12 Ce1 O5 73.59(10) ?
O7 Ce1 O5 145.28(9) ?
O10 Ce1 O5 123.55(11) ?
O11 Ce1 O5 113.32(10) ?
O8 Ce1 O5 143.55(10) ?
O4 Ce1 O5 49.24(9) y
O1 Ce1 N2 100.36(9) ?
O2 Ce1 N2 75.29(9) ?
O12 Ce1 N2 102.46(10) ?
O7 Ce1 N2 25.00(9) ?
O10 Ce1 N2 82.72(11) ?
O11 Ce1 N2 90.68(10) ?
O8 Ce1 N2 25.09(9) ?
O4 Ce1 N2 158.64(9) ?
O5 Ce1 N2 152.01(9) ?
O1 Ce1 N3 101.78(10) ?
O2 Ce1 N3 159.45(9) ?
O12 Ce1 N3 96.44(10) ?
O7 Ce1 N3 81.78(10) ?
O10 Ce1 N3 24.75(9) ?
O11 Ce1 N3 24.61(9) ?
O8 Ce1 N3 88.70(11) ?
O4 Ce1 N3 72.72(9) ?
O5 Ce1 N3 121.32(9) ?
N2 Ce1 N3 86.52(9) ?
O1 Ce1 N1 77.58(9) ?
O2 Ce1 N1 101.35(10) ?
O12 Ce1 N1 78.58(10) ?
O7 Ce1 N1 156.90(9) ?
O10 Ce1 N1 100.00(11) ?
O11 Ce1 N1 93.20(10) ?
O8 Ce1 N1 153.03(10) ?
O4 Ce1 N1 24.67(9) ?
O5 Ce1 N1 24.57(9) ?
N2 Ce1 N1 176.11(9) ?
N3 Ce1 N1 97.12(10) ?
O1 P1 C13 112.32(17) ?
O1 P1 C1 110.42(16) ?
C13 P1 C1 108.68(18) ?
O1 P1 C7 109.63(17) ?
C13 P1 C7 107.30(18) ?
C1 P1 C7 108.37(18) ?
O2 P2 C25 113.00(16) ?
O2 P2 C19 111.27(16) ?
C25 P2 C19 107.84(18) ?
O2 P2 C31 110.44(17) ?
C25 P2 C31 107.07(18) ?
C19 P2 C31 106.95(18) ?
P1 O1 Ce1 167.25(17) y
P2 O2 Ce1 164.39(17) y
N1 O4 Ce1 97.0(2) ?
N1 O5 Ce1 96.4(2) ?
N2 O7 Ce1 96.9(2) ?
N2 O8 Ce1 95.6(2) ?
N3 O10 Ce1 97.3(2) ?
N3 O11 Ce1 97.0(2) ?
C37A O12 C37B 30.6(6) ?
C37A O12 Ce1 132.9(6) ?
C37B O12 Ce1 126.5(4) ?
O3 N1 O5 121.2(4) y
O3 N1 O4 121.4(4) y
O5 N1 O4 117.4(3) y
O3 N1 Ce1 179.8(3) ?
O5 N1 Ce1 59.05(18) ?
O4 N1 Ce1 58.34(18) ?
O6 N2 O7 121.0(4) ?
O6 N2 O8 122.0(4) ?
O7 N2 O8 117.0(3) ?
O6 N2 Ce1 173.8(3) ?
O7 N2 Ce1 58.13(18) ?
O8 N2 Ce1 59.30(18) ?
O9 N3 O11 121.7(4) ?
O9 N3 O10 121.9(4) ?
O11 N3 O10 116.3(3) ?
O9 N3 Ce1 178.5(3) ?
O11 N3 Ce1 58.35(18) ?
O10 N3 Ce1 57.98(18) ?
C6 C1 C2 119.3(4) ?
C6 C1 P1 118.4(3) ?
C2 C1 P1 122.3(3) ?
C3 C2 C1 119.9(4) ?
C3 C2 H2 120.1 ?
C1 C2 H2 120.1 ?
C4 C3 C2 120.3(5) ?
C4 C3 H3 119.8 ?
C2 C3 H3 119.8 ?
C3 C4 C5 120.9(5) ?
C3 C4 H4 119.6 ?
C5 C4 H4 119.6 ?
C6 C5 C4 119.2(5) ?
C6 C5 H5 120.4 ?
C4 C5 H5 120.4 ?
C5 C6 C1 120.4(4) ?
C5 C6 H6 119.8 ?
C1 C6 H6 119.8 ?
C8 C7 C12 119.8(4) ?
C8 C7 P1 119.5(3) ?
C12 C7 P1 120.7(3) ?
C9 C8 C7 120.1(4) ?
C9 C8 H8 120.0 ?
C7 C8 H8 120.0 ?
C10 C9 C8 120.0(5) ?
C10 C9 H9 120.0 ?
C8 C9 H9 120.0 ?
C9 C10 C11 120.8(4) ?
C9 C10 H10 119.6 ?
C11 C10 H10 119.6 ?
C10 C11 C12 120.1(5) ?
C10 C11 H11 120.0 ?
C12 C11 H11 120.0 ?
C11 C12 C7 119.3(5) ?
C11 C12 H12 120.4 ?
C7 C12 H12 120.4 ?
C18 C13 C14 118.2(4) ?
C18 C13 P1 122.7(3) ?
C14 C13 P1 119.0(3) ?
C15 C14 C13 120.7(5) ?
C15 C14 H14 119.7 ?
C13 C14 H14 119.7 ?
C16 C15 C14 120.0(5) ?
C16 C15 H15 120.0 ?
C14 C15 H15 120.0 ?
C17 C16 C15 120.6(5) ?
C17 C16 H16 119.7 ?
C15 C16 H16 119.7 ?
C16 C17 C18 120.0(5) ?
C16 C17 H17 120.0 ?
C18 C17 H17 120.0 ?
C17 C18 C13 120.5(5) ?
C17 C18 H18 119.7 ?
C13 C18 H18 119.7 ?
C24 C19 C20 118.5(4) ?
C24 C19 P2 117.5(3) ?
C20 C19 P2 123.9(3) ?
C19 C20 C21 120.5(4) ?
C19 C20 H20 119.7 ?
C21 C20 H20 119.7 ?
C22 C21 C20 120.9(5) ?
C22 C21 H21 119.5 ?
C20 C21 H21 119.5 ?
C21 C22 C23 119.0(4) ?
C21 C22 H22 120.5 ?
C23 C22 H22 120.5 ?
C22 C23 C24 120.4(5) ?
C22 C23 H23 119.8 ?
C24 C23 H23 119.8 ?
C19 C24 C23 120.5(5) ?
C19 C24 H24 119.7 ?
C23 C24 H24 119.7 ?
C30 C25 C26 118.4(4) ?
C30 C25 P2 122.2(3) ?
C26 C25 P2 119.3(3) ?
C27 C26 C25 119.5(4) ?
C27 C26 H26 120.3 ?
C25 C26 H26 120.3 ?
C28 C27 C26 120.3(5) ?
C28 C27 H27 119.8 ?
C26 C27 H27 119.8 ?
C29 C28 C27 120.6(5) ?
C29 C28 H28 119.7 ?
C27 C28 H28 119.7 ?
C28 C29 C30 119.7(5) ?
C28 C29 H29 120.1 ?
C30 C29 H29 120.1 ?
C29 C30 C25 121.5(4) ?
C29 C30 H30 119.2 ?
C25 C30 H30 119.2 ?
C32 C31 C36 119.7(4) ?
C32 C31 P2 121.7(3) ?
C36 C31 P2 118.5(3) ?
C31 C32 C33 120.1(5) ?
C31 C32 H32 120.0 ?
C33 C32 H32 120.0 ?
C34 C33 C32 121.1(5) ?
C34 C33 H33 119.5 ?
C32 C33 H33 119.5 ?
C33 C34 C35 119.2(5) ?
C33 C34 H34 120.4 ?
C35 C34 H34 120.4 ?
C36 C35 C34 120.4(5) ?
C36 C35 H35 119.8 ?
C34 C35 H35 119.8 ?
C35 C36 C31 119.6(4) ?
C35 C36 H36 120.2 ?
C31 C36 H36 120.2 ?
O12 C37A C38A 114.0(10) ?
O12 C37A H37A 108.8 ?
C38A C37A H37A 108.8 ?
O12 C37A H37B 108.8 ?
C38A C37A H37B 108.8 ?
H37A C37A H37B 107.7 ?
C37A C38A H38A 109.5 ?
C37A C38A H38B 109.5 ?
H38A C38A H38B 109.5 ?
C37A C38A H38C 109.5 ?
H38A C38A H38C 109.5 ?
H38B C38A H38C 109.5 ?
O12 C37B C38B 108.3(8) ?
O12 C37B H37C 110.0 ?
C38B C37B H37C 110.0 ?
O12 C37B H37D 110.0 ?
C38B C37B H37D 110.0 ?
H37C C37B H37D 108.4 ?
C37B C38B H38D 109.5 ?
C37B C38B H38E 109.5 ?
H38D C38B H38E 109.5 ?
C37B C38B H38F 109.5 ?
H38D C38B H38F 109.5 ?
H38E C38B H38F 109.5 ?

loop_
_geom_bond_atom_site_label_1
_geom_bond_atom_site_label_2
_geom_bond_site_symmetry_2
_geom_bond_distance
_geom_bond_publ_flag
Ce1 O1 . 2.369(2) y
Ce1 O2 . 2.385(2) y
Ce1 O4 . 2.580(3) y
Ce1 O5 . 2.596(3) y
Ce1 O7 . 2.549(3) y
Ce1 O8 . 2.575(3) y
Ce1 O10 . 2.563(3) y
Ce1 O11 . 2.572(3) y
Ce1 O12 . 2.515(3) y
Ce1 N2 . 2.980(3) ?
Ce1 N3 . 2.998(3) ?
Ce1 N1 . 3.008(3) ?
P1 O1 . 1.502(3) y
P1 C13 . 1.779(4) ?
P1 C1 . 1.793(4) ?
P1 C7 . 1.806(4) ?
P2 O2 . 1.501(3) y
P2 C25 . 1.793(4) ?
P2 C19 . 1.795(4) ?
P2 C31 . 1.799(4) ?
O3 N1 . 1.224(4) y
O4 N1 . 1.265(4) y
O5 N1 . 1.259(4) y
O6 N2 . 1.213(4) y
O7 N2 . 1.268(4) y
O8 N2 . 1.270(4) y
O9 N3 . 1.217(4) y
O10 N3 . 1.265(4) y
O11 N3 . 1.258(4) y
O12 C37A . 1.436(11) ?
O12 C37B . 1.469(8) ?
C1 C6 . 1.388(6) ?
C1 C2 . 1.390(5) ?
C2 C3 . 1.390(6) ?
C2 H2 . .9300 ?
C3 C4 . 1.356(7) ?
C3 H3 . .9300 ?
C4 C5 . 1.388(8) ?
C4 H4 . .9300 ?
C5 C6 . 1.388(6) ?
C5 H5 . .9300 ?
C6 H6 . .9300 ?
C7 C8 . 1.380(6) ?
C7 C12 . 1.386(6) ?
C8 C9 . 1.378(6) ?
C8 H8 . .9300 ?
C9 C10 . 1.357(7) ?
C9 H9 . .9300 ?
C10 C11 . 1.372(7) ?
C10 H10 . .9300 ?
C11 C12 . 1.382(6) ?
C11 H11 . .9300 ?
C12 H12 . .9300 ?
C13 C18 . 1.388(5) ?
C13 C14 . 1.398(6) ?
C14 C15 . 1.372(7) ?
C14 H14 . .9300 ?
C15 C16 . 1.371(8) ?
C15 H15 . .9300 ?
C16 C17 . 1.364(8) ?
C16 H16 . .9300 ?
C17 C18 . 1.384(7) ?
C17 H17 . .9300 ?
C18 H18 . .9300 ?
C19 C24 . 1.374(6) ?
C19 C20 . 1.375(6) ?
C20 C21 . 1.384(6) ?
C20 H20 . .9300 ?
C21 C22 . 1.359(7) ?
C21 H21 . .9300 ?
C22 C23 . 1.372(7) ?
C22 H22 . .9300 ?
C23 C24 . 1.389(7) ?
C23 H23 . .9300 ?
C24 H24 . .9300 ?
C25 C30 . 1.385(5) ?
C25 C26 . 1.405(6) ?
C26 C27 . 1.386(6) ?
C26 H26 . .9300 ?
C27 C28 . 1.376(7) ?
C27 H27 . .9300 ?
C28 C29 . 1.365(7) ?
C28 H28 . .9300 ?
C29 C30 . 1.373(6) ?
C29 H29 . .9300 ?
C30 H30 . .9300 ?
C31 C32 . 1.369(6) ?
C31 C36 . 1.390(6) ?
C32 C33 . 1.383(6) ?
C32 H32 . .9300 ?
C33 C34 . 1.361(7) ?
C33 H33 . .9300 ?
C34 C35 . 1.387(8) ?
C34 H34 . .9300 ?
C35 C36 . 1.384(6) ?
C35 H35 . .9300 ?
C36 H36 . .9300 ?
C37A C38A . 1.511(14) ?
C37A H37A . .9700 ?
C37A H37B . .9700 ?
C38A H38A . .9600 ?
C38A H38B . .9600 ?
C38A H38C . .9600 ?
C37B C38B . 1.501(12) ?
C37B H37C . .9700 ?
C37B H37D . .9700 ?
C38B H38D . .9600 ?
C38B H38E . .9600 ?
C38B H38F . .9600 ?
